data_7044357
loop_
_publ_author_name
'Hohloch, Stephan'
'Garner, Mary E.'
'Parker, Bernard F.'
'Arnold, John'

_publ_section_title
;
 New supporting ligands in actinide chemistry: tetramethyltetraazaannulene
 complexes with thorium and uranium
;
_journal_name_full 'Dalton Trans.'
_journal_paper_doi 10.1039/C7DT02682J
_journal_year 2017
_chemical_formula_sum 'C46 H56 N4 O2 U'
_chemical_formula_weight 934.97
_space_group_crystal_system monoclinic
_space_group_IT_number 14
_space_group_name_Hall '-P 2ybc'
_space_group_name_H-M_alt 'P 1 21/c 1'
_symmetry_space_group_name_Hall '-P 2ybc'
_symmetry_space_group_name_H-M 'P 1 21/c 1'
_atom_sites_solution_hydrogens geom
_audit_creation_method SHELXL-2014/7
_audit_update_record
;
2017-06-06 deposited with the CCDC.
2017-09-14 downloaded from the CCDC.
;
_cell_angle_alpha 90
_cell_angle_beta 102.734(2)
_cell_angle_gamma 90
_cell_formula_units_Z 4
_cell_length_a 11.2024(8)
_cell_length_b 17.7114(12)
_cell_length_c 20.8161(15)
_cell_measurement_reflns_used 6317
_cell_measurement_temperature 100(2)
_cell_measurement_theta_max 26.47
_cell_measurement_theta_min 1.53
_cell_volume 4028.5(5)
_computing_cell_refinement 'Bruker ApexIII suite, 2016'
_computing_data_collection 'Bruker ApexIII suite, 2016'
_computing_data_reduction 'Bruker ApexIII suite, 2016'
_computing_molecular_graphics 'Diamond 3D'
_computing_publication_material WinGX
_computing_structure_refinement 'SHELXL-2014/7 (Sheldrick, 2014)'
_computing_structure_solution ShelXT
_diffrn_ambient_temperature 100(2)
_diffrn_measured_fraction_theta_full 1.000
_diffrn_measured_fraction_theta_max 0.996
_diffrn_measurement_device_type 'Bruker Quazar'
_diffrn_measurement_method 'omega phi scans'
_diffrn_radiation_type MoK\a
_diffrn_radiation_wavelength 0.71073
_diffrn_reflns_av_R_equivalents 0.0884
_diffrn_reflns_av_unetI/netI 0.0508
_diffrn_reflns_Laue_measured_fraction_full 1.000
_diffrn_reflns_Laue_measured_fraction_max 0.996
_diffrn_reflns_limit_h_max 14
_diffrn_reflns_limit_h_min -13
_diffrn_reflns_limit_k_max 22
_diffrn_reflns_limit_k_min -22
_diffrn_reflns_limit_l_max 26
_diffrn_reflns_limit_l_min -26
_diffrn_reflns_number 100057
_diffrn_reflns_point_group_measured_fraction_full 1.000
_diffrn_reflns_point_group_measured_fraction_max 0.996
_diffrn_reflns_theta_full 25.242
_diffrn_reflns_theta_max 26.473
_diffrn_reflns_theta_min 1.526
_exptl_absorpt_coefficient_mu 4.072
_exptl_absorpt_correction_T_max 0.745
_exptl_absorpt_correction_T_min 0.645
_exptl_absorpt_correction_type multi-scan
_exptl_absorpt_process_details 'Blessing, 1995'
_exptl_crystal_colour red
_exptl_crystal_density_diffrn 1.542
_exptl_crystal_description block
_exptl_crystal_F_000 1872
_exptl_crystal_size_max 0.12
_exptl_crystal_size_mid 0.08
_exptl_crystal_size_min 0.08
_refine_diff_density_max 3.627
_refine_diff_density_min -1.006
_refine_diff_density_rms 0.157
_refine_ls_extinction_method none
_refine_ls_goodness_of_fit_ref 1.054
_refine_ls_hydrogen_treatment constr
_refine_ls_matrix_type full
_refine_ls_number_parameters 490
_refine_ls_number_reflns 8290
_refine_ls_number_restraints 6
_refine_ls_restrained_S_all 1.056
_refine_ls_R_factor_all 0.0628
_refine_ls_R_factor_gt 0.0405
_refine_ls_shift/su_max 0.001
_refine_ls_shift/su_mean 0.000
_refine_ls_structure_factor_coef Fsqd
_refine_ls_weighting_details 'w=1/[\s^2^(Fo^2^)+(0.0426P)^2^+11.7724P] where P=(Fo^2^+2Fc^2^)/3'
_refine_ls_weighting_scheme calc
_refine_ls_wR_factor_gt 0.0870
_refine_ls_wR_factor_ref 0.0964
_reflns_Friedel_coverage 0.000
_reflns_number_gt 6317
_reflns_number_total 8290
_reflns_threshold_expression 'I > 2\s(I)'
_cod_data_source_file c7dt02682j2.cif
_cod_data_source_block shelx_CCDC2
_cod_database_code 7044357
_shelx_shelxl_version_number 2014/7
_shelx_space_group_comment
;
The symmetry employed for this shelxl refinement is uniquely defined
by the following loop, which should always be used as a source of
symmetry information in preference to the above space-group names.
They are only intended as comments.
;

loop_
_space_group_symop_operation_xyz
'x, y, z'
'-x, y+1/2, -z+1/2'
'-x, -y, -z'
'x, -y-1/2, z-1/2'

loop_
_atom_site_label
_atom_site_type_symbol
_atom_site_fract_x
_atom_site_fract_y
_atom_site_fract_z
_atom_site_U_iso_or_equiv
_atom_site_adp_type
_atom_site_occupancy
_atom_site_site_symmetry_order
_atom_site_calc_flag
_atom_site_refinement_flags_posn
_atom_site_refinement_flags_adp
U1 U 0.74762(2) 0.33159(2) 0.40054(2) 0.01631(7) Uani 1 1 d . .
O2 O 0.7474(3) 0.32510(19) 0.29776(17) 0.0182(8) Uani 1 1 d . .
O1 O 0.6888(3) 0.2160(2) 0.40044(17) 0.0213(8) Uani 1 1 d . .
N11 N 0.9400(4) 0.3888(2) 0.4396(2) 0.0178(9) Uani 1 1 d . .
N10 N 0.8094(4) 0.3286(2) 0.5194(2) 0.0186(9) Uani 1 1 d . .
C45 C 0.7733(5) 0.0926(3) 0.4124(2) 0.0251(13) Uani 1 1 d . .
N21 N 0.7274(4) 0.4637(3) 0.3753(2) 0.0201(10) Uani 1 1 d . .
C52 C 0.7258(5) 0.3403(3) 0.2324(2) 0.0169(11) Uani 1 1 d . .
N20 N 0.5921(4) 0.3878(2) 0.4430(2) 0.0186(10) Uani 1 1 d . .
C57 C 0.6142(5) 0.3196(3) 0.1913(3) 0.0203(12) Uani 1 1 d . .
C29 C 0.7562(5) 0.3408(3) 0.5695(2) 0.0162(11) Uani 1 1 d . .
C32 C 0.9953(5) 0.4531(3) 0.4288(3) 0.0200(12) Uani 1 1 d . .
C30 C 0.8229(5) 0.3311(3) 0.6409(2) 0.0223(12) Uani 1 1 d . .
H30A H 0.8055 0.2808 0.6564 0.033 Uiso 1 1 calc R U
H30B H 0.7950 0.3697 0.6680 0.033 Uiso 1 1 calc R U
H30C H 0.9112 0.3364 0.6445 0.033 Uiso 1 1 calc R U
C41 C 0.5534(5) 0.1135(3) 0.4025(3) 0.0252(13) Uani 1 1 d . .
C35 C 0.7563(5) 0.5987(3) 0.3503(3) 0.0248(13) Uani 1 1 d . .
H35A H 0.7550 0.6035 0.3032 0.037 Uiso 1 1 calc R U
H35B H 0.8107 0.6371 0.3749 0.037 Uiso 1 1 calc R U
H35C H 0.6734 0.6058 0.3573 0.037 Uiso 1 1 calc R U
C10 C 0.9280(5) 0.2990(3) 0.5245(2) 0.0185(11) Uani 1 1 d . .
C14 C 1.0860(5) 0.2073(3) 0.5619(3) 0.0274(13) Uani 1 1 d . .
H14 H 1.1188 0.1674 0.5909 0.033 Uiso 1 1 calc R U
C34 C 0.8021(5) 0.5213(3) 0.3738(2) 0.0200(12) Uani 1 1 d . .
C11 C 0.9968(5) 0.3290(3) 0.4807(2) 0.0157(10) Uani 1 1 d . .
C44 C 0.7520(5) 0.0133(3) 0.4167(2) 0.0193(12) Uani 1 1 d . U
H44 H 0.8151 -0.0220 0.4151 0.023 Uiso 1 1 calc R U
C15 C 0.9748(5) 0.2369(3) 0.5642(3) 0.0254(13) Uani 1 1 d . .
H15 H 0.9286 0.2154 0.5928 0.030 Uiso 1 1 calc R U
C54 C 0.7934(5) 0.3940(3) 0.1404(3) 0.0245(13) Uani 1 1 d . .
H54 H 0.8527 0.4206 0.1230 0.029 Uiso 1 1 calc R U
C13 C 1.1520(5) 0.2344(3) 0.5179(3) 0.0262(13) Uani 1 1 d . .
H13 H 1.2283 0.2123 0.5159 0.031 Uiso 1 1 calc R U
C40 C 0.6716(5) 0.1404(3) 0.4050(3) 0.0227(12) Uani 1 1 d . .
C56 C 0.5974(5) 0.3341(3) 0.1244(3) 0.0237(12) Uani 1 1 d . .
H56 H 0.5236 0.3185 0.0955 0.028 Uiso 1 1 calc R U
C46 C 0.4465(5) 0.1679(3) 0.3914(3) 0.0258(13) Uani 1 1 d . .
H46 H 0.4634 0.2082 0.3609 0.031 Uiso 1 1 calc R U
C28 C 0.6355(5) 0.3668(3) 0.5589(3) 0.0207(12) Uani 1 1 d . .
H28 H 0.6018 0.3692 0.5969 0.025 Uiso 1 1 calc R U
C42 C 0.5395(6) 0.0358(3) 0.4115(3) 0.0302(14) Uani 1 1 d . .
H42 H 0.4603 0.0154 0.4096 0.036 Uiso 1 1 calc R U
C24 C 0.3518(5) 0.4398(3) 0.2940(3) 0.0281(13) Uani 1 1 d . .
H24 H 0.2670 0.4327 0.2757 0.034 Uiso 1 1 calc R U
C20 C 0.5275(5) 0.4208(3) 0.3836(3) 0.0202(12) Uani 1 1 d . .
C31 C 1.1317(5) 0.4638(3) 0.4526(3) 0.0237(12) Uani 1 1 d . .
H31A H 1.1610 0.4330 0.4921 0.036 Uiso 1 1 calc R U
H31B H 1.1494 0.5171 0.4632 0.036 Uiso 1 1 calc R U
H31C H 1.1732 0.4481 0.4180 0.036 Uiso 1 1 calc R U
C48 C 0.4383(6) 0.2065(4) 0.4560(3) 0.0320(14) Uani 1 1 d . .
H48A H 0.3750 0.2457 0.4472 0.048 Uiso 1 1 calc R U
H48B H 0.5173 0.2295 0.4759 0.048 Uiso 1 1 calc R U
H48C H 0.4171 0.1691 0.4863 0.048 Uiso 1 1 calc R U
C53 C 0.8167(5) 0.3787(3) 0.2081(3) 0.0213(12) Uani 1 1 d . .
C63 C 0.5487(5) 0.1963(3) 0.2324(3) 0.0250(13) Uani 1 1 d . .
H63A H 0.5443 0.1710 0.1900 0.037 Uiso 1 1 calc R U
H63B H 0.4898 0.1731 0.2549 0.037 Uiso 1 1 calc R U
H63C H 0.6315 0.1911 0.2597 0.037 Uiso 1 1 calc R U
C23 C 0.4226(5) 0.4818(3) 0.2596(3) 0.0281(13) Uani 1 1 d . .
H23 H 0.3860 0.5041 0.2184 0.034 Uiso 1 1 calc R U
C33 C 0.9302(5) 0.5141(3) 0.3974(2) 0.0209(12) Uani 1 1 d . .
H33 H 0.9777 0.5566 0.3906 0.025 Uiso 1 1 calc R U
C61 C 0.5185(5) 0.2794(3) 0.2206(3) 0.0233(12) Uani 1 1 d . .
H61 H 0.5209 0.3028 0.2646 0.028 Uiso 1 1 calc R U
C27 C 0.5582(5) 0.3897(3) 0.5005(3) 0.0210(12) Uani 1 1 d . .
C21 C 0.6005(5) 0.4626(3) 0.3479(3) 0.0190(11) Uani 1 1 d . .
C26 C 0.4329(5) 0.4182(3) 0.5051(3) 0.0271(13) Uani 1 1 d . .
H26A H 0.4057 0.4569 0.4714 0.041 Uiso 1 1 calc R U
H26B H 0.4373 0.4400 0.5489 0.041 Uiso 1 1 calc R U
H26C H 0.3746 0.3761 0.4981 0.041 Uiso 1 1 calc R U
C55 C 0.6864(6) 0.3711(3) 0.0986(3) 0.0280(13) Uani 1 1 d . .
H55 H 0.6733 0.3804 0.0526 0.034 Uiso 1 1 calc R U
C58 C 0.9351(5) 0.4006(3) 0.2546(3) 0.0259(13) Uani 1 1 d . .
H58 H 0.9144 0.4122 0.2979 0.031 Uiso 1 1 calc R U
C59 C 0.9941(6) 0.4711(4) 0.2342(3) 0.0369(16) Uani 1 1 d . .
H59A H 1.0282 0.4598 0.1957 0.055 Uiso 1 1 calc R U
H59B H 1.0598 0.4880 0.2706 0.055 Uiso 1 1 calc R U
H59C H 0.9325 0.5111 0.2230 0.055 Uiso 1 1 calc R U
C25 C 0.4037(5) 0.4086(3) 0.3540(3) 0.0241(13) Uani 1 1 d . .
H25 H 0.3550 0.3783 0.3759 0.029 Uiso 1 1 calc R U
C12 C 1.1063(5) 0.2938(3) 0.4769(3) 0.0227(12) Uani 1 1 d . .
H12 H 1.1503 0.3110 0.4456 0.027 Uiso 1 1 calc R U
C22 C 0.5457(5) 0.4907(3) 0.2856(3) 0.0218(12) Uani 1 1 d . .
H22 H 0.5946 0.5166 0.2608 0.026 Uiso 1 1 calc R U
C49 C 0.8967(5) 0.1240(3) 0.4066(3) 0.0282(14) Uani 1 1 d . .
H49 H 0.9086 0.1724 0.4319 0.034 Uiso 1 1 calc R U
C60 C 1.0244(6) 0.3352(3) 0.2664(3) 0.0360(15) Uani 1 1 d . .
H60A H 0.9837 0.2904 0.2792 0.054 Uiso 1 1 calc R U
H60B H 1.0947 0.3483 0.3018 0.054 Uiso 1 1 calc R U
H60C H 1.0525 0.3245 0.2260 0.054 Uiso 1 1 calc R U
C43 C 0.6395(6) -0.0109(3) 0.4231(3) 0.0359(15) Uani 1 1 d . .
H43 H 0.6303 -0.0616 0.4360 0.043 Uiso 1 1 calc R U
C50 C 0.8975(6) 0.1433(4) 0.3354(3) 0.0319(14) Uani 1 1 d . .
H50A H 0.8968 0.0966 0.3100 0.048 Uiso 1 1 calc R U
H50B H 0.9713 0.1723 0.3340 0.048 Uiso 1 1 calc R U
H50C H 0.8249 0.1733 0.3163 0.048 Uiso 1 1 calc R U
C62 C 0.3879(5) 0.2887(3) 0.1797(3) 0.0315(14) Uani 1 1 d . .
H62A H 0.3721 0.3422 0.1690 0.047 Uiso 1 1 calc R U
H62B H 0.3297 0.2704 0.2051 0.047 Uiso 1 1 calc R U
H62C H 0.3784 0.2595 0.1389 0.047 Uiso 1 1 calc R U
C47 C 0.3236(6) 0.1328(4) 0.3596(3) 0.0400(16) Uani 1 1 d . .
H47A H 0.3309 0.1057 0.3196 0.060 Uiso 1 1 calc R U
H47B H 0.2619 0.1727 0.3482 0.060 Uiso 1 1 calc R U
H47C H 0.2990 0.0975 0.3905 0.060 Uiso 1 1 calc R U
C51 C 1.0039(6) 0.0734(4) 0.4363(3) 0.0393(16) Uani 1 1 d . .
H51A H 1.0044 0.0640 0.4827 0.059 Uiso 1 1 calc R U
H51B H 1.0805 0.0982 0.4328 0.059 Uiso 1 1 calc R U
H51C H 0.9962 0.0253 0.4124 0.059 Uiso 1 1 calc R U

loop_
_atom_site_aniso_label
_atom_site_aniso_U_11
_atom_site_aniso_U_22
_atom_site_aniso_U_33
_atom_site_aniso_U_23
_atom_site_aniso_U_13
_atom_site_aniso_U_12
U1 0.01530(11) 0.01727(11) 0.01676(10) -0.00023(9) 0.00441(7) -0.00166(9)
O2 0.021(2) 0.0184(19) 0.0167(17) -0.0013(15) 0.0064(14) -0.0026(16)
O1 0.022(2) 0.019(2) 0.0221(19) 0.0017(16) 0.0031(15) 0.0001(17)
N11 0.017(2) 0.018(2) 0.019(2) -0.0014(18) 0.0061(18) 0.0004(19)
N10 0.018(2) 0.017(2) 0.021(2) -0.0003(19) 0.0041(18) -0.005(2)
C45 0.037(4) 0.022(3) 0.015(3) -0.004(2) 0.004(2) -0.002(3)
N21 0.020(2) 0.023(2) 0.017(2) -0.0024(19) 0.0027(18) 0.000(2)
C52 0.018(3) 0.015(3) 0.018(3) -0.001(2) 0.005(2) 0.003(2)
N20 0.013(2) 0.021(2) 0.022(2) 0.0004(19) 0.0048(18) -0.0016(19)
C57 0.021(3) 0.018(3) 0.022(3) 0.000(2) 0.004(2) 0.003(2)
C29 0.027(3) 0.014(3) 0.009(2) 0.002(2) 0.008(2) -0.004(2)
C32 0.014(3) 0.026(3) 0.020(3) -0.003(2) 0.006(2) -0.002(2)
C30 0.021(3) 0.025(3) 0.020(3) -0.001(2) 0.005(2) -0.009(3)
C41 0.027(3) 0.027(3) 0.020(3) -0.004(2) 0.003(2) -0.005(3)
C35 0.029(3) 0.017(3) 0.027(3) 0.002(2) 0.002(2) -0.001(2)
C10 0.016(3) 0.019(3) 0.019(3) -0.004(2) 0.001(2) -0.003(2)
C14 0.029(3) 0.028(3) 0.025(3) 0.006(2) 0.004(3) 0.001(3)
C34 0.027(3) 0.019(3) 0.016(3) 0.000(2) 0.008(2) -0.001(2)
C11 0.017(3) 0.015(3) 0.016(2) 0.000(2) 0.003(2) -0.002(2)
C44 0.0181(14) 0.0171(14) 0.0226(14) 0.0040(9) 0.0039(9) 0.0007(9)
C15 0.020(3) 0.030(3) 0.024(3) 0.003(2) 0.001(2) -0.002(3)
C54 0.030(3) 0.021(3) 0.026(3) 0.003(2) 0.015(3) 0.000(3)
C13 0.018(3) 0.030(3) 0.030(3) -0.003(3) 0.003(2) 0.002(3)
C40 0.031(3) 0.020(3) 0.018(3) 0.002(2) 0.006(2) -0.003(3)
C56 0.024(3) 0.025(3) 0.021(3) -0.003(2) 0.001(2) 0.005(3)
C46 0.024(3) 0.027(3) 0.028(3) 0.000(3) 0.011(2) -0.009(3)
C28 0.021(3) 0.025(3) 0.018(3) 0.002(2) 0.010(2) -0.003(2)
C42 0.038(4) 0.025(3) 0.029(3) -0.005(3) 0.010(3) -0.016(3)
C24 0.015(3) 0.033(3) 0.035(3) -0.004(3) 0.000(2) 0.001(3)
C20 0.017(3) 0.021(3) 0.023(3) -0.007(2) 0.005(2) 0.004(2)
C31 0.022(3) 0.024(3) 0.026(3) -0.002(2) 0.007(2) -0.002(2)
C48 0.037(4) 0.033(4) 0.031(3) 0.001(3) 0.017(3) -0.002(3)
C53 0.023(3) 0.020(3) 0.022(3) -0.001(2) 0.008(2) 0.003(2)
C63 0.023(3) 0.032(3) 0.021(3) -0.003(2) 0.006(2) -0.001(3)
C23 0.028(3) 0.030(3) 0.023(3) 0.001(2) -0.002(2) 0.003(3)
C33 0.021(3) 0.024(3) 0.018(3) 0.002(2) 0.006(2) -0.002(2)
C61 0.019(3) 0.028(3) 0.023(3) -0.007(2) 0.005(2) -0.004(2)
C27 0.019(3) 0.020(3) 0.025(3) -0.005(2) 0.007(2) -0.004(2)
C21 0.021(3) 0.013(3) 0.023(3) -0.001(2) 0.006(2) 0.005(2)
C26 0.021(3) 0.034(3) 0.028(3) -0.007(3) 0.011(2) -0.001(3)
C55 0.035(4) 0.030(3) 0.019(3) 0.001(2) 0.007(3) 0.005(3)
C58 0.026(3) 0.032(3) 0.022(3) -0.005(2) 0.009(2) -0.009(3)
C59 0.036(4) 0.035(4) 0.042(4) -0.001(3) 0.013(3) -0.015(3)
C25 0.016(3) 0.027(3) 0.031(3) -0.007(2) 0.010(2) -0.002(2)
C12 0.025(3) 0.022(3) 0.021(3) -0.003(2) 0.005(2) -0.001(3)
C22 0.022(3) 0.020(3) 0.023(3) 0.000(2) 0.005(2) 0.001(2)
C49 0.028(3) 0.021(3) 0.029(3) -0.004(2) -0.007(3) 0.002(3)
C60 0.028(3) 0.034(4) 0.042(4) 0.000(3) 0.000(3) -0.010(3)
C43 0.054(4) 0.021(3) 0.034(3) 0.007(3) 0.014(3) -0.010(3)
C50 0.025(3) 0.032(3) 0.042(4) 0.007(3) 0.014(3) 0.010(3)
C62 0.028(3) 0.028(3) 0.036(3) -0.002(3) 0.003(3) -0.003(3)
C47 0.024(4) 0.053(4) 0.043(4) -0.010(3) 0.008(3) -0.006(3)
C51 0.031(4) 0.039(4) 0.046(4) -0.004(3) 0.004(3) 0.002(3)

loop_
_atom_type_symbol
_atom_type_description
_atom_type_scat_dispersion_real
_atom_type_scat_dispersion_imag
_atom_type_scat_source
C C 0.0033 0.0016 'International Tables Vol C Tables 4.2.6.8 and 6.1.1.4'
H H 0.0000 0.0000 'International Tables Vol C Tables 4.2.6.8 and 6.1.1.4'
N N 0.0061 0.0033 'International Tables Vol C Tables 4.2.6.8 and 6.1.1.4'
O O 0.0106 0.0060 'International Tables Vol C Tables 4.2.6.8 and 6.1.1.4'
U U -9.6767 9.6646 'International Tables Vol C Tables 4.2.6.8 and 6.1.1.4'

loop_
_geom_angle_atom_site_label_1
_geom_angle_atom_site_label_2
_geom_angle_atom_site_label_3
_geom_angle
O2 U1 O1 90.87(13)
O2 U1 N20 124.25(14)
O1 U1 N20 98.75(14)
O2 U1 N11 99.63(14)
O1 U1 N11 131.75(14)
N20 U1 N11 112.72(14)
O2 U1 N21 81.61(14)
O1 U1 N21 156.15(15)
N20 U1 N21 68.02(15)
N11 U1 N21 72.03(15)
O2 U1 N10 163.27(14)
O1 U1 N10 89.92(13)
N20 U1 N10 72.06(15)
N11 U1 N10 67.83(14)
N21 U1 N10 103.75(14)
O2 U1 C20 95.42(14)
O1 U1 C20 105.55(15)
N20 U1 C20 29.13(14)
N11 U1 C20 119.91(15)
N21 U1 C20 53.24(15)
N10 U1 C20 100.46(14)
O2 U1 C21 77.96(14)
O1 U1 C21 127.55(14)
N20 U1 C21 52.97(14)
N11 U1 C21 100.70(15)
N21 U1 C21 28.72(15)
N10 U1 C21 114.36(14)
C20 U1 C21 28.46(15)
O2 U1 C11 111.12(13)
O1 U1 C11 103.88(14)
N20 U1 C11 119.18(14)
N11 U1 C11 28.77(14)
N21 U1 C11 99.94(14)
N10 U1 C11 52.63(14)
C20 U1 C11 139.67(14)
C21 U1 C11 128.09(14)
O2 U1 C10 135.21(14)
O1 U1 C10 88.03(14)
N20 U1 C10 100.10(15)
N11 U1 C10 52.18(14)
N21 U1 C10 113.22(15)
N10 U1 C10 28.14(14)
C20 U1 C10 127.89(14)
C21 U1 C10 134.64(14)
C11 U1 C10 27.92(14)
C52 O2 U1 162.3(3)
C40 O1 U1 170.4(4)
C32 N11 C11 124.9(4)
C32 N11 U1 136.8(4)
C11 N11 U1 98.2(3)
C29 N10 C10 125.4(4)
C29 N10 U1 136.3(4)
C10 N10 U1 97.9(3)
C40 C45 C44 117.2(5)
C40 C45 C49 120.1(5)
C44 C45 C49 122.1(5)
C34 N21 C21 125.9(5)
C34 N21 U1 136.7(4)
C21 N21 U1 96.5(3)
O2 C52 C57 120.0(5)
O2 C52 C53 118.3(5)
C57 C52 C53 121.7(5)
C27 N20 C20 125.6(4)
C27 N20 U1 137.1(4)
C20 N20 U1 97.2(3)
C56 C57 C52 118.1(5)
C56 C57 C61 122.5(5)
C52 C57 C61 119.4(5)
N10 C29 C28 121.0(5)
N10 C29 C30 122.8(5)
C28 C29 C30 116.2(4)
N11 C32 C33 121.9(5)
N11 C32 C31 121.5(5)
C33 C32 C31 116.6(5)
C29 C30 H30A 109.5
C29 C30 H30B 109.5
H30A C30 H30B 109.5
C29 C30 H30C 109.5
H30A C30 H30C 109.5
H30B C30 H30C 109.5
C40 C41 C42 117.5(6)
C40 C41 C46 120.0(5)
C42 C41 C46 122.4(5)
C34 C35 H35A 109.5
C34 C35 H35B 109.5
H35A C35 H35B 109.5
C34 C35 H35C 109.5
H35A C35 H35C 109.5
H35B C35 H35C 109.5
C15 C10 N10 123.9(5)
C15 C10 C11 119.0(5)
N10 C10 C11 116.6(5)
C15 C10 U1 139.3(4)
N10 C10 U1 53.9(2)
C11 C10 U1 74.4(3)
C15 C14 C13 121.1(5)
C15 C14 H14 119.5
C13 C14 H14 119.5
N21 C34 C33 121.3(5)
N21 C34 C35 122.5(5)
C33 C34 C35 116.1(5)
C12 C11 C10 118.5(5)
C12 C11 N11 125.7(4)
C10 C11 N11 115.5(4)
C12 C11 U1 135.8(3)
C10 C11 U1 77.7(3)
N11 C11 U1 53.1(2)
C43 C44 C45 119.0(5)
C43 C44 H44 120.5
C45 C44 H44 120.5
C14 C15 C10 120.4(5)
C14 C15 H15 119.8
C10 C15 H15 119.8
C55 C54 C53 121.5(5)
C55 C54 H54 119.3
C53 C54 H54 119.3
C12 C13 C14 119.6(5)
C12 C13 H13 120.2
C14 C13 H13 120.2
O1 C40 C41 118.8(5)
O1 C40 C45 118.6(5)
C41 C40 C45 122.6(5)
C57 C56 C55 121.5(5)
C57 C56 H56 119.3
C55 C56 H56 119.3
C41 C46 C47 114.6(5)
C41 C46 C48 110.5(5)
C47 C46 C48 110.0(5)
C41 C46 H46 107.2
C47 C46 H46 107.2
C48 C46 H46 107.2
C27 C28 C29 128.9(5)
C27 C28 H28 115.5
C29 C28 H28 115.5
C43 C42 C41 120.3(6)
C43 C42 H42 119.9
C41 C42 H42 119.9
C25 C24 C23 120.5(5)
C25 C24 H24 119.8
C23 C24 H24 119.8
C25 C20 N20 125.8(5)
C25 C20 C21 118.5(5)
N20 C20 C21 115.3(5)
C25 C20 U1 134.8(4)
N20 C20 U1 53.7(2)
C21 C20 U1 77.0(3)
C32 C31 H31A 109.5
C32 C31 H31B 109.5
H31A C31 H31B 109.5
C32 C31 H31C 109.5
H31A C31 H31C 109.5
H31B C31 H31C 109.5
C46 C48 H48A 109.5
C46 C48 H48B 109.5
H48A C48 H48B 109.5
C46 C48 H48C 109.5
H48A C48 H48C 109.5
H48B C48 H48C 109.5
C54 C53 C52 117.7(5)
C54 C53 C58 122.6(5)
C52 C53 C58 119.7(5)
C61 C63 H63A 109.5
C61 C63 H63B 109.5
H63A C63 H63B 109.5
C61 C63 H63C 109.5
H63A C63 H63C 109.5
H63B C63 H63C 109.5
C22 C23 C24 119.5(5)
C22 C23 H23 120.2
C24 C23 H23 120.2
C32 C33 C34 128.5(5)
C32 C33 H33 115.8
C34 C33 H33 115.8
C63 C61 C57 111.5(4)
C63 C61 C62 110.2(5)
C57 C61 C62 113.4(5)
C63 C61 H61 107.1
C57 C61 H61 107.1
C62 C61 H61 107.1
N20 C27 C28 122.2(5)
N20 C27 C26 121.2(5)
C28 C27 C26 116.7(5)
C22 C21 N21 124.6(5)
C22 C21 C20 118.8(5)
N21 C21 C20 116.1(5)
C22 C21 U1 136.7(4)
N21 C21 U1 54.8(3)
C20 C21 U1 74.5(3)
C27 C26 H26A 109.5
C27 C26 H26B 109.5
H26A C26 H26B 109.5
C27 C26 H26C 109.5
H26A C26 H26C 109.5
H26B C26 H26C 109.5
C54 C55 C56 119.4(5)
C54 C55 H55 120.3
C56 C55 H55 120.3
C53 C58 C60 111.3(5)
C53 C58 C59 114.0(5)
C60 C58 C59 111.2(5)
C53 C58 H58 106.6
C60 C58 H58 106.6
C59 C58 H58 106.6
C58 C59 H59A 109.5
C58 C59 H59B 109.5
H59A C59 H59B 109.5
C58 C59 H59C 109.5
H59A C59 H59C 109.5
H59B C59 H59C 109.5
C24 C25 C20 121.1(5)
C24 C25 H25 119.5
C20 C25 H25 119.5
C13 C12 C11 121.2(5)
C13 C12 H12 119.4
C11 C12 H12 119.4
C23 C22 C21 121.5(5)
C23 C22 H22 119.3
C21 C22 H22 119.3
C51 C49 C45 113.8(5)
C51 C49 C50 110.8(5)
C45 C49 C50 111.2(5)
C51 C49 H49 106.9
C45 C49 H49 106.9
C50 C49 H49 106.9
C58 C60 H60A 109.5
C58 C60 H60B 109.5
H60A C60 H60B 109.5
C58 C60 H60C 109.5
H60A C60 H60C 109.5
H60B C60 H60C 109.5
C44 C43 C42 122.1(5)
C44 C43 H43 119.0
C42 C43 H43 119.0
C49 C50 H50A 109.5
C49 C50 H50B 109.5
H50A C50 H50B 109.5
C49 C50 H50C 109.5
H50A C50 H50C 109.5
H50B C50 H50C 109.5
C61 C62 H62A 109.5
C61 C62 H62B 109.5
H62A C62 H62B 109.5
C61 C62 H62C 109.5
H62A C62 H62C 109.5
H62B C62 H62C 109.5
C46 C47 H47A 109.5
C46 C47 H47B 109.5
H47A C47 H47B 109.5
C46 C47 H47C 109.5
H47A C47 H47C 109.5
H47B C47 H47C 109.5
C49 C51 H51A 109.5
C49 C51 H51B 109.5
H51A C51 H51B 109.5
C49 C51 H51C 109.5
H51A C51 H51C 109.5
H51B C51 H51C 109.5

loop_
_geom_bond_atom_site_label_1
_geom_bond_atom_site_label_2
_geom_bond_distance
U1 O2 2.142(3)
U1 O1 2.151(4)
U1 N20 2.342(4)
U1 N11 2.358(4)
U1 N21 2.398(4)
U1 N10 2.418(4)
U1 C20 2.885(5)
U1 C21 2.916(5)
U1 C11 2.920(5)
U1 C10 2.962(5)
O2 C52 1.356(6)
O1 C40 1.358(7)
N11 C32 1.340(7)
N11 C11 1.420(6)
N10 C29 1.329(6)
N10 C10 1.411(7)
C45 C40 1.401(8)
C45 C44 1.430(8)
C45 C49 1.519(8)
N21 C34 1.324(7)
N21 C21 1.410(7)
C52 C57 1.399(7)
C52 C53 1.408(7)
N20 C27 1.333(6)
N20 C20 1.415(7)
C57 C56 1.388(7)
C57 C61 1.523(7)
C29 C28 1.400(7)
C29 C30 1.519(7)
C32 C33 1.384(7)
C32 C31 1.511(7)
C30 H30A 0.9800
C30 H30B 0.9800
C30 H30C 0.9800
C41 C40 1.397(8)
C41 C42 1.403(8)
C41 C46 1.515(8)
C35 C34 1.508(7)
C35 H35A 0.9800
C35 H35B 0.9800
C35 H35C 0.9800
C10 C15 1.406(8)
C10 C11 1.420(7)
C14 C15 1.362(8)
C14 C13 1.383(8)
C14 H14 0.9500
C34 C33 1.417(7)
C11 C12 1.394(7)
C44 C43 1.365(8)
C44 H44 0.9500
C15 H15 0.9500
C54 C55 1.378(8)
C54 C53 1.401(7)
C54 H54 0.9500
C13 C12 1.380(8)
C13 H13 0.9500
C56 C55 1.396(8)
C56 H56 0.9500
C46 C47 1.522(8)
C46 C48 1.529(8)
C46 H46 1.0000
C28 C27 1.389(7)
C28 H28 0.9500
C42 C43 1.370(9)
C42 H42 0.9500
C24 C25 1.373(8)
C24 C23 1.395(8)
C24 H24 0.9500
C20 C25 1.405(7)
C20 C21 1.426(7)
C31 H31A 0.9800
C31 H31B 0.9800
C31 H31C 0.9800
C48 H48A 0.9800
C48 H48B 0.9800
C48 H48C 0.9800
C53 C58 1.510(8)
C63 C61 1.519(8)
C63 H63A 0.9800
C63 H63B 0.9800
C63 H63C 0.9800
C23 C22 1.375(8)
C23 H23 0.9500
C33 H33 0.9500
C61 C62 1.530(8)
C61 H61 1.0000
C27 C26 1.515(7)
C21 C22 1.398(7)
C26 H26A 0.9800
C26 H26B 0.9800
C26 H26C 0.9800
C55 H55 0.9500
C58 C60 1.515(8)
C58 C59 1.517(8)
C58 H58 1.0000
C59 H59A 0.9800
C59 H59B 0.9800
C59 H59C 0.9800
C25 H25 0.9500
C12 H12 0.9500
C22 H22 0.9500
C49 C51 1.517(8)
C49 C50 1.523(8)
C49 H49 1.0000
C60 H60A 0.9800
C60 H60B 0.9800
C60 H60C 0.9800
C43 H43 0.9500
C50 H50A 0.9800
C50 H50B 0.9800
C50 H50C 0.9800
C62 H62A 0.9800
C62 H62B 0.9800
C62 H62C 0.9800
C47 H47A 0.9800
C47 H47B 0.9800
C47 H47C 0.9800
C51 H51A 0.9800
C51 H51B 0.9800
C51 H51C 0.9800
